data_7022060
loop_
_publ_author_name
'Chen, Quan-Liang'
'Chen, Hong-Bin'
'Cao, Ze-Xing'
'Zhou, Zhao-Hui'

_publ_section_title
;
 Synthesis, spectral, and structural characterizations of imidazole
 oxalato molybdenum(IV/V/VI) complexes.
;
_journal_issue 5
_journal_name_full 'Dalton transactions (Cambridge, England : 2003)'
_journal_page_first 1627
_journal_page_last 1636
_journal_paper_doi 10.1039/c2dt31566a
_journal_volume 42
_journal_year 2013
_chemical_formula_sum 'C10 H14 K0 Mo2 N4 O14'
_chemical_formula_weight 606.13
_chemical_name_systematic
;
?
;
_space_group_IT_number 2
_symmetry_space_group_name_Hall '-P 1'
_symmetry_space_group_name_H-M 'P -1'
_atom_sites_solution_hydrogens geom
_atom_sites_solution_primary direct
_atom_sites_solution_secondary difmap
_audit_creation_method SHELXL-97
_cell_angle_alpha 95.999(4)
_cell_angle_beta 96.930(4)
_cell_angle_gamma 103.116(5)
_cell_formula_units_Z 2
_cell_length_a 8.8559(4)
_cell_length_b 9.3464(5)
_cell_length_c 11.5089(5)
_cell_measurement_temperature 446(2)
_cell_volume 912.36(8)
_computing_structure_refinement 'SHELXL-97 (Sheldrick, 1997)'
_computing_structure_solution 'SHELXS-97 (Sheldrick, 1990)'
_diffrn_ambient_temperature 446(2)
_diffrn_measured_fraction_theta_full 0.983
_diffrn_measured_fraction_theta_max 0.983
_diffrn_radiation_monochromator graphite
_diffrn_radiation_source 'fine-focus sealed tube'
_diffrn_radiation_type MoK\a
_diffrn_radiation_wavelength 0.71073
_diffrn_reflns_av_R_equivalents 0.0388
_diffrn_reflns_av_sigmaI/netI 0.0561
_diffrn_reflns_limit_h_max 11
_diffrn_reflns_limit_h_min -10
_diffrn_reflns_limit_k_max 8
_diffrn_reflns_limit_k_min -11
_diffrn_reflns_limit_l_max 14
_diffrn_reflns_limit_l_min -14
_diffrn_reflns_number 8976
_diffrn_reflns_theta_full 26.99
_diffrn_reflns_theta_max 26.99
_diffrn_reflns_theta_min 2.77
_exptl_absorpt_coefficient_mu 1.459
_exptl_absorpt_correction_T_max 0.8678
_exptl_absorpt_correction_T_min 0.8678
_exptl_absorpt_correction_type multi-scan
_exptl_absorpt_process_details sadabs
_exptl_crystal_density_diffrn 2.206
_exptl_crystal_density_method 'not measured'
_exptl_crystal_F_000 596
_exptl_crystal_size_max 0.10
_exptl_crystal_size_mid 0.10
_exptl_crystal_size_min 0.10
_refine_diff_density_max 1.248
_refine_diff_density_min -1.204
_refine_diff_density_rms 0.229
_refine_ls_extinction_method none
_refine_ls_goodness_of_fit_ref 1.097
_refine_ls_hydrogen_treatment mixed
_refine_ls_matrix_type full
_refine_ls_number_parameters 283
_refine_ls_number_reflns 3916
_refine_ls_number_restraints 12
_refine_ls_restrained_S_all 1.097
_refine_ls_R_factor_all 0.0546
_refine_ls_R_factor_gt 0.0386
_refine_ls_shift/su_max 0.000
_refine_ls_shift/su_mean 0.000
_refine_ls_structure_factor_coef Fsqd
_refine_ls_weighting_details 'calc w=1/[\s^2^(Fo^2^)+(0.0854P)^2^+0.6106P] where P=(Fo^2^+2Fc^2^)/3'
_refine_ls_weighting_scheme calc
_refine_ls_wR_factor_gt 0.1053
_refine_ls_wR_factor_ref 0.1436
_reflns_number_gt 3187
_reflns_number_total 3916
_reflns_threshold_expression >2sigma(I)
_cod_data_source_file c2dt31566a.txt
_cod_data_source_block sad2
_cod_original_sg_symbol_H-M P-1
_cod_database_code 7022060

loop_
_symmetry_equiv_pos_as_xyz
'x, y, z'
'-x, -y, -z'

loop_
_atom_site_label
_atom_site_type_symbol
_atom_site_fract_x
_atom_site_fract_y
_atom_site_fract_z
_atom_site_U_iso_or_equiv
_atom_site_adp_type
_atom_site_occupancy
_atom_site_symmetry_multiplicity
_atom_site_calc_flag
_atom_site_refinement_flags
Mo1 Mo 0.38274(5) 0.08302(5) 0.78725(4) 0.00858(16) Uani 1 1 d .
Mo2 Mo 0.65440(5) 0.08536(5) 0.73269(4) 0.00863(16) Uani 1 1 d .
N1 N 0.3992(6) -0.3953(6) 0.5796(5) 0.0190(11) Uani 1 1 d .
H1A H 0.4692 -0.3130 0.5985 0.023 Uiso 1 1 calc R
N2 N 0.2067(6) -0.5661(5) 0.4850(4) 0.0150(10) Uani 1 1 d .
H2A H 0.1302 -0.6124 0.4312 0.018 Uiso 1 1 calc R
N3 N 0.0889(8) -0.6032(9) 0.8932(8) 0.057(2) Uani 1 1 d .
H3A H 0.0102 -0.6708 0.8561 0.068 Uiso 1 1 calc R
N4 N 0.2797(10) -0.4835(9) 1.0247(6) 0.051(2) Uani 1 1 d .
H4A H 0.3466 -0.4595 1.0884 0.061 Uiso 1 1 calc R
O1 O 0.4542(5) 0.0545(5) 0.6345(3) 0.0121(8) Uani 1 1 d .
O2 O 0.5673(5) 0.0497(5) 0.8768(3) 0.0116(8) Uani 1 1 d .
O4 O 0.8620(5) 0.0447(4) 0.8234(3) 0.0120(8) Uani 1 1 d .
O5 O 0.1559(5) 0.0499(5) 0.6870(4) 0.0127(8) Uani 1 1 d .
O7 O 0.6278(5) -0.1535(5) 0.7026(3) 0.0131(8) Uani 1 1 d .
O8 O 0.3950(5) 0.2648(5) 0.8138(4) 0.0162(9) Uani 1 1 d .
O9 O -0.0559(5) -0.1156(5) 0.5913(3) 0.0138(9) Uani 1 1 d .
O10 O 0.0761(5) -0.3373(5) 0.6668(4) 0.0183(9) Uani 1 1 d .
O11 O 0.2837(5) -0.1602(5) 0.7528(4) 0.0143(9) Uani 1 1 d .
O12 O 0.7388(5) 0.2677(5) 0.7503(3) 0.0129(8) Uani 1 1 d .
O3 O 0.9776(5) -0.1266(5) 0.8899(3) 0.0142(9) Uani 1 1 d .
O6 O 0.7178(5) -0.3380(5) 0.7729(4) 0.0208(10) Uani 1 1 d .
C1 C 0.3837(8) -0.5156(7) 0.6414(6) 0.0222(14) Uani 1 1 d .
H1B H 0.4451 -0.5218 0.7114 0.027 Uiso 1 1 calc R
C2 C 0.2628(8) -0.6221(7) 0.5812(6) 0.0218(14) Uani 1 1 d .
H2B H 0.2249 -0.7160 0.6013 0.026 Uiso 1 1 calc R
C3 C 0.2901(8) -0.4276(7) 0.4880(5) 0.0197(13) Uani 1 1 d .
H3C H 0.2731 -0.3641 0.4334 0.024 Uiso 1 1 calc R
C4 C 0.1485(7) -0.2067(7) 0.6918(5) 0.0116(11) Uani 1 1 d .
C5 C 0.0734(7) -0.0839(6) 0.6510(5) 0.0100(11) Uani 1 1 d .
C6 C 0.7259(7) -0.2083(6) 0.7655(5) 0.0113(11) Uani 1 1 d .
C7 C 0.8693(7) -0.0865(7) 0.8329(5) 0.0124(12) Uani 1 1 d .
C8 C 0.2753(10) -0.4048(9) 0.9333(7) 0.0367(18) Uani 1 1 d .
H8B H 0.3425 -0.3146 0.9270 0.044 Uiso 1 1 calc R
C9 C 0.1548(7) -0.4828(7) 0.8537(5) 0.0149(12) Uani 1 1 d U
H9A H 0.1229 -0.4551 0.7812 0.018 Uiso 1 1 calc R
C10 C 0.1623(7) -0.6052(7) 0.9994(5) 0.0140(12) Uani 1 1 d .
H10A H 0.1370 -0.6780 1.0479 0.017 Uiso 1 1 calc R
O1W O 0.2753(5) 0.0416(5) 0.9424(4) 0.0152(9) Uani 1 1 d D
O2W O 0.7443(5) 0.0572(5) 0.5676(4) 0.0155(9) Uani 1 1 d D
H2W2 H 0.676(5) 0.031(7) 0.506(3) 0.019 Uiso 1 1 d D
H2W1 H 0.812(6) 0.006(6) 0.565(5) 0.023 Uiso 1 1 d D
H1W1 H 0.183(3) -0.008(7) 0.948(5) 0.019 Uiso 1 1 d D
H1W2 H 0.338(5) 0.026(7) 1.000(4) 0.023 Uiso 1 1 d D

loop_
_atom_site_aniso_label
_atom_site_aniso_U_11
_atom_site_aniso_U_22
_atom_site_aniso_U_33
_atom_site_aniso_U_23
_atom_site_aniso_U_13
_atom_site_aniso_U_12
Mo1 0.0066(3) 0.0106(3) 0.0081(3) 0.00174(19) -0.00047(18) 0.00168(19)
Mo2 0.0073(3) 0.0101(3) 0.0078(3) 0.00198(19) -0.00018(18) 0.00099(19)
N1 0.020(3) 0.013(3) 0.018(3) 0.000(2) -0.005(2) -0.001(2)
N2 0.021(3) 0.012(3) 0.008(2) -0.0002(19) -0.001(2) -0.002(2)
N3 0.027(4) 0.046(5) 0.086(6) -0.015(4) -0.008(4) 0.007(3)
N4 0.073(6) 0.047(5) 0.030(4) 0.006(3) -0.007(4) 0.014(4)
O1 0.011(2) 0.015(2) 0.0103(19) 0.0059(16) 0.0006(15) 0.0014(16)
O2 0.013(2) 0.014(2) 0.0085(19) 0.0055(16) 0.0002(15) 0.0026(16)
O4 0.012(2) 0.013(2) 0.0101(19) 0.0031(16) -0.0001(16) 0.0020(16)
O5 0.009(2) 0.013(2) 0.015(2) 0.0058(17) -0.0015(16) 0.0008(16)
O7 0.009(2) 0.014(2) 0.014(2) -0.0004(17) -0.0017(16) 0.0013(16)
O8 0.016(2) 0.015(2) 0.017(2) 0.0032(17) 0.0015(17) 0.0030(17)
O9 0.009(2) 0.020(2) 0.0106(19) -0.0007(17) -0.0024(16) 0.0017(17)
O10 0.015(2) 0.012(2) 0.025(2) 0.0037(18) -0.0049(18) -0.0005(17)
O11 0.008(2) 0.018(2) 0.016(2) -0.0009(17) 0.0000(16) 0.0027(17)
O12 0.017(2) 0.015(2) 0.0062(18) 0.0023(16) 0.0023(16) 0.0016(17)
O3 0.012(2) 0.016(2) 0.014(2) 0.0059(17) -0.0005(16) 0.0036(17)
O6 0.024(2) 0.015(2) 0.018(2) 0.0004(18) -0.0085(19) 0.0019(19)
C1 0.025(4) 0.015(3) 0.021(3) 0.006(3) -0.006(3) -0.002(3)
C2 0.023(3) 0.019(3) 0.019(3) 0.001(3) 0.000(3) -0.001(3)
C3 0.022(3) 0.022(3) 0.015(3) 0.007(3) 0.005(3) 0.003(3)
C4 0.009(3) 0.018(3) 0.008(3) 0.000(2) 0.005(2) 0.003(2)
C5 0.013(3) 0.013(3) 0.005(2) 0.002(2) 0.003(2) 0.003(2)
C6 0.010(3) 0.016(3) 0.009(3) 0.005(2) 0.003(2) 0.002(2)
C7 0.010(3) 0.019(3) 0.009(3) 0.002(2) 0.003(2) 0.003(2)
C8 0.045(5) 0.021(4) 0.041(5) 0.006(3) 0.005(4) 0.001(3)
C9 0.0159(15) 0.0153(14) 0.0139(14) 0.0039(9) 0.0014(9) 0.0045(10)
C10 0.019(3) 0.018(3) 0.011(3) 0.011(2) 0.005(2) 0.010(2)
O1W 0.008(2) 0.023(2) 0.014(2) 0.0027(18) 0.0019(16) 0.0036(18)
O2W 0.014(2) 0.020(2) 0.013(2) 0.0010(17) 0.0005(17) 0.0066(18)

loop_
_atom_type_symbol
_atom_type_description
_atom_type_scat_dispersion_real
_atom_type_scat_dispersion_imag
_atom_type_scat_source
C C 0.0033 0.0016 'International Tables Vol C Tables 4.2.6.8 and 6.1.1.4'
H H 0.0000 0.0000 'International Tables Vol C Tables 4.2.6.8 and 6.1.1.4'
N N 0.0061 0.0033 'International Tables Vol C Tables 4.2.6.8 and 6.1.1.4'
O O 0.0106 0.0060 'International Tables Vol C Tables 4.2.6.8 and 6.1.1.4'
K K 0.2009 0.2494 'International Tables Vol C Tables 4.2.6.8 and 6.1.1.4'
Mo Mo -1.6832 0.6857 'International Tables Vol C Tables 4.2.6.8 and 6.1.1.4'

loop_
_geom_angle_atom_site_label_1
_geom_angle_atom_site_label_2
_geom_angle_atom_site_label_3
_geom_angle
O8 Mo1 O2 106.34(19)
O8 Mo1 O1 104.90(19)
O2 Mo1 O1 94.73(16)
O8 Mo1 O5 90.17(18)
O2 Mo1 O5 162.81(17)
O1 Mo1 O5 85.40(16)
O8 Mo1 O1W 92.09(19)
O2 Mo1 O1W 85.19(16)
O1 Mo1 O1W 162.25(18)
O5 Mo1 O1W 89.50(16)
O8 Mo1 O11 161.04(18)
O2 Mo1 O11 89.10(16)
O1 Mo1 O11 84.23(16)
O5 Mo1 O11 73.79(15)
O1W Mo1 O11 78.02(16)
O8 Mo1 Mo2 100.70(15)
O2 Mo1 Mo2 48.87(12)
O1 Mo1 Mo2 48.43(12)
O5 Mo1 Mo2 133.83(11)
O1W Mo1 Mo2 134.05(11)
O11 Mo1 Mo2 97.76(10)
O12 Mo2 O1 107.21(18)
O12 Mo2 O2 105.55(18)
O1 Mo2 O2 95.12(16)
O12 Mo2 O4 90.40(17)
O1 Mo2 O4 161.51(17)
O2 Mo2 O4 85.25(15)
O12 Mo2 O2W 90.09(17)
O1 Mo2 O2W 84.90(16)
O2 Mo2 O2W 163.53(17)
O4 Mo2 O2W 89.58(15)
O12 Mo2 O7 160.08(18)
O1 Mo2 O7 87.83(16)
O2 Mo2 O7 85.48(16)
O4 Mo2 O7 73.75(15)
O2W Mo2 O7 78.06(16)
O12 Mo2 Mo1 101.88(14)
O1 Mo2 Mo1 49.20(12)
O2 Mo2 Mo1 48.49(12)
O4 Mo2 Mo1 133.73(11)
O2W Mo2 Mo1 134.10(11)
O7 Mo2 Mo1 97.83(11)
C3 N1 C1 108.5(5)
C3 N2 C2 108.6(5)
C9 N3 C10 109.0(7)
C10 N4 C8 108.3(7)
Mo2 O1 Mo1 82.37(15)
Mo1 O2 Mo2 82.64(15)
C7 O4 Mo2 119.5(4)
C5 O5 Mo1 119.2(3)
C6 O7 Mo2 117.7(4)
C4 O11 Mo1 117.4(4)
C2 C1 N1 106.9(6)
C1 C2 N2 106.9(6)
N1 C3 N2 109.0(6)
O10 C4 O11 125.5(5)
O10 C4 C5 119.9(5)
O11 C4 C5 114.6(5)
O9 C5 O5 124.7(5)
O9 C5 C4 120.3(5)
O5 C5 C4 115.0(5)
O6 C6 O7 127.2(5)
O6 C6 C7 120.4(5)
O7 C6 C7 112.4(5)
O3 C7 O4 126.7(6)
O3 C7 C6 118.3(5)
O4 C7 C6 115.0(5)
C9 C8 N4 105.8(7)
N3 C9 C8 109.5(6)
N3 C10 N4 107.4(6)

loop_
_geom_bond_atom_site_label_1
_geom_bond_atom_site_label_2
_geom_bond_distance
Mo1 O8 1.671(4)
Mo1 O2 1.929(4)
Mo1 O1 1.951(4)
Mo1 O5 2.132(4)
Mo1 O1W 2.152(4)
Mo1 O11 2.218(4)
Mo1 Mo2 2.5547(6)
Mo2 O12 1.678(4)
Mo2 O1 1.928(4)
Mo2 O2 1.940(4)
Mo2 O4 2.133(4)
Mo2 O2W 2.160(4)
Mo2 O7 2.177(4)
N1 C3 1.300(8)
N1 C1 1.382(8)
N2 C3 1.332(8)
N2 C2 1.361(8)
N3 C9 1.299(10)
N3 C10 1.317(10)
N4 C10 1.334(10)
N4 C8 1.347(10)
O4 C7 1.258(7)
O5 C5 1.293(7)
O7 C6 1.292(7)
O9 C5 1.219(7)
O10 C4 1.229(7)
O11 C4 1.270(7)
O3 C7 1.246(7)
O6 C6 1.210(7)
C1 C2 1.345(9)
C4 C5 1.537(8)
C6 C7 1.560(8)
C8 C9 1.335(10)
